data_7056639
loop_
_publ_author_name
'Biswas, Niladri'
'KHANRA, SUMIT'
'Sarkar, Arnab'
'Mandal, Deba Prasad'
'Bhattacharjee, Shamee'
'Chaudhuri, Ankur'
'Chakraborty, Sibani'
'Roy Choudhury, Chirantan'

_publ_section_title
;
 One new azido bridged dinuclear copper(II) thiosemicarbazide complex:
 Synthesis, DNA/protein binding, molecular docking study and cytotoxicity
 activity
;
_journal_name_full 'New J. Chem.'
_journal_paper_doi 10.1039/C7NJ01998J
_journal_year 2017
_chemical_formula_moiety 'C16 H18 Cu2 N14 S2'
_chemical_formula_sum 'C16 H18 Cu2 N14 S2'
_chemical_formula_weight 597.68
_chemical_name_systematic
; 
 ? 
;
_space_group_IT_number 14
_symmetry_cell_setting monoclinic
_symmetry_space_group_name_Hall '-P 2yn'
_symmetry_space_group_name_H-M 'P 1 21/n 1'
_atom_sites_solution_hydrogens geom
_atom_sites_solution_primary direct
_atom_sites_solution_secondary difmap
_audit_creation_method SHELXL-97
_audit_update_record
;
2014-06-21 deposited with the CCDC.
2017-09-19 downloaded from the CCDC.
;
_cell_angle_alpha 90.00
_cell_angle_beta 91.438(5)
_cell_angle_gamma 90.00
_cell_formula_units_Z 2
_cell_length_a 7.5576(3)
_cell_length_b 15.4438(8)
_cell_length_c 9.6007(5)
_cell_measurement_reflns_used 2057
_cell_measurement_temperature 100(2)
_cell_measurement_theta_max 28.508
_cell_measurement_theta_min 3.6940
_cell_volume 1120.22(9)
_computing_cell_refinement
;
CrysAlisPro, Agilent Technologies,
Version 1.171.37.31 (release 14-01-2014 CrysAlis171 .NET)
(compiled Jan 14 2014,18:38:05)
;
_computing_data_collection
;
CrysAlisPro, Agilent Technologies,
Version 1.171.37.31 (release 14-01-2014 CrysAlis171 .NET)
(compiled Jan 14 2014,18:38:05)
;
_computing_data_reduction
;
CrysAlisPro, Agilent Technologies,
Version 1.171.37.31 (release 14-01-2014 CrysAlis171 .NET)
(compiled Jan 14 2014,18:38:05)
;
_computing_molecular_graphics 'Bruker SHELXTL'
_computing_publication_material 'Bruker SHELXTL'
_computing_structure_refinement 'SHELXL-97 (Sheldrick, 2008)'
_computing_structure_solution 'SHELXS-97 (Sheldrick, 2008)'
_diffrn_ambient_temperature 100(2)
_diffrn_measured_fraction_theta_full 0.981
_diffrn_measured_fraction_theta_max 0.981
_diffrn_radiation_monochromator graphite
_diffrn_radiation_source 'fine-focus sealed tube'
_diffrn_radiation_type MoK\a
_diffrn_radiation_wavelength 0.71073
_diffrn_reflns_av_R_equivalents 0.0284
_diffrn_reflns_av_sigmaI/netI 0.0475
_diffrn_reflns_limit_h_max 9
_diffrn_reflns_limit_h_min -9
_diffrn_reflns_limit_k_max 19
_diffrn_reflns_limit_k_min -18
_diffrn_reflns_limit_l_max 12
_diffrn_reflns_limit_l_min -10
_diffrn_reflns_number 4842
_diffrn_reflns_theta_full 27.00
_diffrn_reflns_theta_max 27.00
_diffrn_reflns_theta_min 3.00
_exptl_absorpt_coefficient_mu 2.123
_exptl_absorpt_correction_T_max 0.912
_exptl_absorpt_correction_T_min 0.871
_exptl_absorpt_correction_type multi-scan
_exptl_absorpt_process_details
;
CrysAlisPro, Agilent Technologies,
Version 1.171.37.31 (release 14-01-2014 CrysAlis171 .NET)
(compiled Jan 14 2014,18:38:05)
Empirical absorption correction using spherical harmonics,
 implemented in SCALE3 ABSPACK scaling algorithm.
;
_exptl_crystal_colour brown
_exptl_crystal_density_diffrn 1.772
_exptl_crystal_density_method 'not measured'
_exptl_crystal_description rod
_exptl_crystal_F_000 604
_exptl_crystal_size_max 0.21
_exptl_crystal_size_mid 0.057
_exptl_crystal_size_min 0.05
_refine_diff_density_max 0.491
_refine_diff_density_min -0.363
_refine_diff_density_rms 0.095
_refine_ls_extinction_method none
_refine_ls_goodness_of_fit_ref 1.073
_refine_ls_hydrogen_treatment constr
_refine_ls_matrix_type full
_refine_ls_number_parameters 155
_refine_ls_number_reflns 2407
_refine_ls_number_restraints 0
_refine_ls_restrained_S_all 1.073
_refine_ls_R_factor_all 0.0463
_refine_ls_R_factor_gt 0.0362
_refine_ls_shift/su_max 0.001
_refine_ls_shift/su_mean 0.000
_refine_ls_structure_factor_coef Fsqd
_refine_ls_weighting_details 'calc w=1/[\s^2^(Fo^2^)+(0.0299P)^2^+1.0285P] where P=(Fo^2^+2Fc^2^)/3'
_refine_ls_weighting_scheme calc
_refine_ls_wR_factor_gt 0.0787
_refine_ls_wR_factor_ref 0.0838
_reflns_number_gt 2023
_reflns_number_total 2407
_reflns_threshold_expression >2sigma(I)
_cod_data_source_file c7nj01998j2.cif
_cod_data_source_block nbz47
_cod_depositor_comments
;
The following automatic conversions were performed:

'_symmetry_cell_setting' value 'Monoclinic' changed to 'monoclinic'
according to
/home/data/users/saulius/crontab/automatic-downloads/rss-feeds/RSC/lib/dictionaries/cif_core.dic
dictionary named 'cif_core.dic' version 2.4.2 from 2011-04-26.

Automatic conversion script
Id: cif_fix_values 4973 2017-02-22 13:04:09Z antanas 
;
_cod_original_sg_symbol_H-M 'P2(1)/n  '
_cod_database_code 7056639

loop_
_symmetry_equiv_pos_as_xyz
'x, y, z'
'-x+1/2, y+1/2, -z+1/2'
'-x, -y, -z'
'x-1/2, -y-1/2, z-1/2'

loop_
_atom_site_label
_atom_site_type_symbol
_atom_site_fract_x
_atom_site_fract_y
_atom_site_fract_z
_atom_site_U_iso_or_equiv
_atom_site_adp_type
_atom_site_occupancy
_atom_site_symmetry_multiplicity
_atom_site_calc_flag
_atom_site_refinement_flags
Cu1 Cu 1.00941(4) 1.03089(2) 0.16899(3) 0.01220(12) Uani 1 1 d .
S1 S 1.24214(10) 1.12056(5) 0.19384(7) 0.01566(18) Uani 1 1 d .
N2 N 1.1129(3) 0.97035(16) 0.3314(2) 0.0113(5) Uani 1 1 d .
N1 N 0.8082(3) 0.95114(16) 0.2103(2) 0.0133(5) Uani 1 1 d .
N3 N 1.2754(3) 0.99189(16) 0.3894(2) 0.0130(5) Uani 1 1 d .
N4 N 1.5004(3) 1.08947(17) 0.3759(2) 0.0167(6) Uani 1 1 d .
H4A H 1.5561 1.0624 0.4419 0.020 Uiso 1 1 calc R
H4B H 1.5467 1.1346 0.3391 0.020 Uiso 1 1 calc R
N5 N 0.8882(3) 1.08534(17) 0.0075(2) 0.0169(6) Uani 1 1 d .
N6 N 0.9396(3) 1.15266(17) -0.0395(2) 0.0163(6) Uani 1 1 d .
N7 N 0.9857(4) 1.21605(18) -0.0894(3) 0.0290(7) Uani 1 1 d .
C6 C 1.0238(4) 0.9057(2) 0.3813(3) 0.0143(6) Uani 1 1 d .
C5 C 0.8473(4) 0.8933(2) 0.3133(3) 0.0136(6) Uani 1 1 d .
C1 C 0.6523(4) 0.9459(2) 0.1430(3) 0.0174(6) Uani 1 1 d .
H1 H 0.6252 0.9861 0.0735 0.021 Uiso 1 1 calc R
C2 C 0.5291(4) 0.8825(2) 0.1730(3) 0.0205(7) Uani 1 1 d .
H2 H 0.4220 0.8795 0.1234 0.025 Uiso 1 1 calc R
C3 C 0.5684(4) 0.8240(2) 0.2775(3) 0.0207(7) Uani 1 1 d .
H3 H 0.4876 0.7811 0.3000 0.025 Uiso 1 1 calc R
C4 C 0.7296(4) 0.8297(2) 0.3490(3) 0.0194(7) Uani 1 1 d .
H4 H 0.7577 0.7909 0.4204 0.023 Uiso 1 1 calc R
C7 C 1.0886(4) 0.8490(2) 0.4970(3) 0.0241(7) Uani 1 1 d .
H7A H 1.1634 0.8047 0.4605 0.036 Uiso 1 1 calc R
H7B H 0.9896 0.8228 0.5413 0.036 Uiso 1 1 calc R
H7C H 1.1548 0.8830 0.5638 0.036 Uiso 1 1 calc R
C8 C 1.3416(4) 1.06123(19) 0.3303(3) 0.0134(6) Uani 1 1 d .

loop_
_atom_site_aniso_label
_atom_site_aniso_U_11
_atom_site_aniso_U_22
_atom_site_aniso_U_33
_atom_site_aniso_U_23
_atom_site_aniso_U_13
_atom_site_aniso_U_12
Cu1 0.01361(19) 0.0118(2) 0.01107(18) 0.00146(14) -0.00253(13) -0.00038(16)
S1 0.0182(4) 0.0125(4) 0.0160(3) 0.0040(3) -0.0051(3) -0.0020(3)
N2 0.0139(12) 0.0107(12) 0.0093(10) -0.0013(9) -0.0017(9) -0.0003(10)
N1 0.0132(12) 0.0161(13) 0.0106(11) -0.0013(10) 0.0008(9) 0.0001(11)
N3 0.0126(12) 0.0132(13) 0.0132(11) -0.0006(10) -0.0028(9) -0.0014(11)
N4 0.0163(13) 0.0138(13) 0.0198(12) 0.0050(11) -0.0061(10) -0.0029(11)
N5 0.0153(13) 0.0198(14) 0.0155(12) 0.0053(11) -0.0041(10) -0.0025(12)
N6 0.0179(13) 0.0186(14) 0.0125(12) -0.0032(11) -0.0015(10) 0.0070(12)
N7 0.0471(19) 0.0156(15) 0.0248(15) 0.0030(12) 0.0093(14) 0.0054(15)
C6 0.0181(15) 0.0151(15) 0.0096(12) -0.0010(12) 0.0003(11) -0.0006(13)
C5 0.0142(14) 0.0163(16) 0.0104(12) -0.0025(12) 0.0027(11) 0.0000(13)
C1 0.0174(15) 0.0198(16) 0.0148(14) 0.0001(13) -0.0015(12) 0.0015(14)
C2 0.0134(15) 0.0295(19) 0.0186(15) -0.0053(14) -0.0001(12) -0.0028(15)
C3 0.0195(16) 0.0226(18) 0.0203(15) -0.0031(14) 0.0046(13) -0.0082(15)
C4 0.0235(16) 0.0202(17) 0.0146(14) 0.0015(13) 0.0035(12) -0.0032(15)
C7 0.0239(17) 0.0228(18) 0.0255(17) 0.0131(15) -0.0044(14) -0.0046(15)
C8 0.0166(14) 0.0120(15) 0.0117(13) -0.0026(12) -0.0016(11) 0.0038(13)

loop_
_atom_type_symbol
_atom_type_description
_atom_type_scat_dispersion_real
_atom_type_scat_dispersion_imag
_atom_type_scat_source
C C 0.0033 0.0016 'International Tables Vol C Tables 4.2.6.8 and 6.1.1.4'
H H 0.0000 0.0000 'International Tables Vol C Tables 4.2.6.8 and 6.1.1.4'
N N 0.0061 0.0033 'International Tables Vol C Tables 4.2.6.8 and 6.1.1.4'
S S 0.1246 0.1234 'International Tables Vol C Tables 4.2.6.8 and 6.1.1.4'
Cu Cu 0.3201 1.2651 'International Tables Vol C Tables 4.2.6.8 and 6.1.1.4'

loop_
_geom_angle_atom_site_label_1
_geom_angle_atom_site_label_2
_geom_angle_atom_site_label_3
_geom_angle
N2 Cu1 N5 175.22(10)
N2 Cu1 N1 80.74(10)
N5 Cu1 N1 94.48(10)
N2 Cu1 S1 85.07(7)
N5 Cu1 S1 99.66(8)
N1 Cu1 S1 162.49(7)
C8 S1 Cu1 94.41(10)
C6 N2 N3 120.1(2)
C6 N2 Cu1 117.24(19)
N3 N2 Cu1 122.64(18)
C1 N1 C5 119.1(3)
C1 N1 Cu1 127.4(2)
C5 N1 Cu1 113.32(18)
C8 N3 N2 111.5(2)
C8 N4 H4A 120.0
C8 N4 H4B 120.0
H4A N4 H4B 120.0
N6 N5 Cu1 121.1(2)
N7 N6 N5 177.3(3)
N2 C6 C5 113.9(2)
N2 C6 C7 124.2(3)
C5 C6 C7 121.9(3)
N1 C5 C4 121.4(3)
N1 C5 C6 114.3(3)
C4 C5 C6 124.3(3)
N1 C1 C2 122.2(3)
N1 C1 H1 118.9
C2 C1 H1 118.9
C3 C2 C1 118.7(3)
C3 C2 H2 120.6
C1 C2 H2 120.6
C2 C3 C4 119.4(3)
C2 C3 H3 120.3
C4 C3 H3 120.3
C5 C4 C3 119.2(3)
C5 C4 H4 120.4
C3 C4 H4 120.4
C6 C7 H7A 109.5
C6 C7 H7B 109.5
H7A C7 H7B 109.5
C6 C7 H7C 109.5
H7A C7 H7C 109.5
H7B C7 H7C 109.5
N3 C8 N4 118.1(3)
N3 C8 S1 126.0(2)
N4 C8 S1 116.0(2)

loop_
_geom_bond_atom_site_label_1
_geom_bond_atom_site_label_2
_geom_bond_distance
Cu1 N2 1.964(2)
Cu1 N5 1.970(2)
Cu1 N1 2.004(2)
Cu1 S1 2.2466(8)
S1 C8 1.752(3)
N2 C6 1.302(4)
N2 N3 1.376(3)
N1 C1 1.332(4)
N1 C5 1.360(4)
N3 C8 1.316(4)
N4 C8 1.341(4)
N4 H4A 0.8600
N4 H4B 0.8600
N5 N6 1.202(4)
N6 N7 1.148(4)
C6 C5 1.483(4)
C6 C7 1.487(4)
C5 C4 1.375(4)
C1 C2 1.386(4)
C1 H1 0.9300
C2 C3 1.377(4)
C2 H2 0.9300
C3 C4 1.386(4)
C3 H3 0.9300
C4 H4 0.9300
C7 H7A 0.9600
C7 H7B 0.9600
C7 H7C 0.9600
